data_4062455
loop_
_publ_author_name
'Chin, Robert M.'
'Baird, Benjamin'
'Jarosh, Michael'
'Rassman, Shane'
'Barry, Brian'
'Jones, William D.'

_publ_section_title
;
 Synthesis, Characterization, and Reactivity of a Rhenium Complex with
 a Corannulene-Based Ligand
;
_journal_issue 23
_journal_name_full Organometallics
_journal_page_first 4829
_journal_page_last 4832
_journal_paper_doi 10.1021/om034111t
_journal_volume 22
_journal_year 2003
_chemical_formula_sum 'C23 H17 O3 Re'
_chemical_formula_weight 527.57
_space_group_IT_number 4
_symmetry_cell_setting monoclinic
_symmetry_space_group_name_Hall 'P 2yb'
_symmetry_space_group_name_H-M 'P 1 21 1'
_cell_angle_alpha 90.00
_cell_angle_beta 92.1560(10)
_cell_angle_gamma 90.00
_cell_formula_units_Z 2
_cell_length_a 7.7279(3)
_cell_length_b 14.1402(6)
_cell_length_c 8.3068(4)
_cell_measurement_temperature 193(2)
_cell_volume 907.08(7)
_diffrn_ambient_temperature 193(2)
_exptl_crystal_density_diffrn 1.932
_cod_depositor_comments
;
The following automatic conversions were performed:
'_symmetry_cell_setting' value 'Monoclinic' changed to 'monoclinic'
according to '/home/saulius/struct/CIF-dictionaries/cif_core.dic'
dictionary named 'cif_core.dic' version 2.4.1 from 2010-06-29.

Automatic conversion script
Id: cif_fix_enum 1527 2010-12-29 10:47:43Z saulius 
;
_cod_original_sg_symbol_H-M 'P 21'
_cod_database_code 4062455

loop_
_symmetry_equiv_pos_as_xyz
'x, y, z'
'-x, y+1/2, -z'

loop_
_atom_site_label
_atom_site_type_symbol
_atom_site_fract_x
_atom_site_fract_y
_atom_site_fract_z
_atom_site_U_iso_or_equiv
_atom_site_adp_type
_atom_site_occupancy
_atom_site_symmetry_multiplicity
_atom_site_calc_flag
_atom_site_refinement_flags
_atom_site_disorder_assembly
_atom_site_disorder_group
Re1 Re -0.463604(13) -0.63150(4) -0.211363(12) 0.01965(6) Uani 1 1 d . . .
C21 C -0.3865(10) -0.7282(6) -0.3465(10) 0.0260(16) Uani 1 1 d . . .
O1 O -0.3503(9) -0.7900(5) -0.4321(7) 0.0354(13) Uani 1 1 d . . .
C22 C -0.3845(11) -0.5362(6) -0.3574(10) 0.0270(15) Uani 1 1 d . . .
O2 O -0.3440(9) -0.4799(5) -0.4479(8) 0.0443(16) Uani 1 1 d . . .
C23 C -0.2466(5) -0.6352(10) -0.0933(5) 0.0303(9) Uani 1 1 d . . .
O3 O -0.1181(4) -0.6380(8) -0.0195(5) 0.0514(11) Uani 1 1 d . . .
C1 C -0.7457(7) -0.6935(4) -0.2051(6) 0.0219(11) Uani 1 1 d . . .
C2 C -0.7587(7) -0.5971(4) -0.2428(6) 0.0212(11) Uani 1 1 d . . .
C3 C -0.6939(7) -0.5461(4) -0.1062(6) 0.0205(10) Uani 1 1 d . . .
C4 C -0.6433(5) -0.6111(3) 0.0116(5) 0.0182(10) Uani 1 1 d . . .
C5 C -0.6576(7) -0.7052(4) -0.0517(6) 0.0220(10) Uani 1 1 d . . .
C6 C -0.8220(7) -0.8520(4) -0.0290(6) 0.0364(11) Uani 1 1 d . . .
H6A H -0.9337 -0.8240 0.0007 0.044 Uiso 1 1 calc R . .
H6B H -0.8157 -0.9163 0.0181 0.044 Uiso 1 1 calc R . .
C7 C -0.8224(12) -0.8616(6) -0.2176(10) 0.0354(18) Uani 1 1 d . . .
H7A H -0.7144 -0.8927 -0.2498 0.043 Uiso 1 1 calc R . .
H7B H -0.9214 -0.9012 -0.2554 0.043 Uiso 1 1 calc R . .
C8 C -0.8367(6) -0.7630(4) -0.2956(5) 0.0279(9) Uani 1 1 d . . .
C9 C -0.9409(7) -0.7276(4) -0.4191(6) 0.0310(10) Uani 1 1 d . . .
H9A H -1.0037 -0.7711 -0.4861 0.037 Uiso 1 1 calc R . .
C10 C -0.9604(5) -0.6270(9) -0.4528(4) 0.0297(9) Uani 1 1 d . . .
H10A H -1.0356 -0.6074 -0.5396 0.036 Uiso 1 1 calc R . .
C11 C -0.8739(6) -0.5605(4) -0.3636(5) 0.0244(8) Uani 1 1 d . . .
C12 C -0.9077(7) -0.4540(4) -0.3500(6) 0.0334(10) Uani 1 1 d . . .
H12A H -1.0284 -0.4448 -0.3174 0.040 Uiso 1 1 calc R . .
H12B H -0.8981 -0.4255 -0.4582 0.040 Uiso 1 1 calc R . .
C13 C -0.7848(10) -0.3983(6) -0.2291(9) 0.0299(15) Uani 1 1 d . . .
H13A H -0.6799 -0.3798 -0.2864 0.036 Uiso 1 1 calc R . .
H13B H -0.8443 -0.3393 -0.1986 0.036 Uiso 1 1 calc R . .
C14 C -0.7275(5) -0.4493(3) -0.0760(5) 0.0225(8) Uani 1 1 d . . .
C15 C -0.7086(6) -0.4241(4) 0.0836(6) 0.0295(9) Uani 1 1 d . . .
H15A H -0.7302 -0.3605 0.1138 0.035 Uiso 1 1 calc R . .
C16 C -0.6569(7) -0.4919(5) 0.2065(7) 0.0286(12) Uani 1 1 d . . .
H16A H -0.6452 -0.4703 0.3146 0.034 Uiso 1 1 calc R . .
C17 C -0.6238(6) -0.5855(4) 0.1765(5) 0.0259(9) Uani 1 1 d . . .
C18 C -0.6011(7) -0.6717(4) 0.2849(6) 0.0327(10) Uani 1 1 d . . .
H18A H -0.6344 -0.6550 0.3953 0.039 Uiso 1 1 calc R . .
H18B H -0.4776 -0.6905 0.2899 0.039 Uiso 1 1 calc R . .
C19 C -0.7122(8) -0.7561(5) 0.2234(7) 0.0314(13) Uani 1 1 d . . .
H19A H -0.8357 -0.7377 0.2255 0.038 Uiso 1 1 calc R . .
H19B H -0.6944 -0.8094 0.2994 0.038 Uiso 1 1 calc R . .
C20 C -0.6742(7) -0.7921(4) 0.0490(6) 0.0296(10) Uani 1 1 d . . .
H20A H -0.5634 -0.8286 0.0508 0.035 Uiso 1 1 calc R . .

loop_
_atom_site_aniso_label
_atom_site_aniso_U_11
_atom_site_aniso_U_22
_atom_site_aniso_U_33
_atom_site_aniso_U_23
_atom_site_aniso_U_13
_atom_site_aniso_U_12
Re1 0.02011(8) 0.02296(8) 0.01601(7) 0.00064(12) 0.00263(4) 0.00119(13)
C21 0.019(3) 0.029(4) 0.030(3) 0.011(3) 0.002(3) 0.001(3)
O1 0.046(3) 0.030(3) 0.031(2) -0.008(2) 0.011(2) 0.006(2)
C22 0.030(4) 0.031(4) 0.020(3) 0.004(3) 0.003(3) 0.000(3)
O2 0.044(3) 0.048(4) 0.041(3) 0.014(3) 0.004(2) -0.011(3)
C23 0.0307(17) 0.034(3) 0.0262(15) -0.001(4) 0.0017(13) -0.002(4)
O3 0.0329(15) 0.069(4) 0.0510(18) 0.001(4) -0.0141(13) 0.008(4)
C1 0.024(2) 0.022(3) 0.020(3) -0.003(2) 0.009(2) -0.005(2)
C2 0.021(2) 0.028(3) 0.015(2) -0.0016(16) 0.0041(16) 0.0037(18)
C3 0.023(2) 0.023(2) 0.016(2) -0.001(2) 0.0033(19) -0.0012(18)
C4 0.0208(15) 0.017(3) 0.0172(15) -0.0009(14) 0.0042(12) -0.0017(13)
C5 0.022(2) 0.026(3) 0.018(2) 0.000(2) 0.0069(19) 0.001(2)
C6 0.048(3) 0.025(2) 0.037(2) 0.0018(19) 0.014(2) -0.003(2)
C7 0.045(4) 0.026(3) 0.036(3) -0.004(2) 0.014(3) -0.013(3)
C8 0.030(2) 0.028(2) 0.026(2) -0.006(2) 0.0112(17) -0.004(2)
C9 0.028(2) 0.037(3) 0.029(2) -0.014(2) 0.0046(19) -0.007(2)
C10 0.0262(15) 0.041(3) 0.0220(14) 0.005(4) -0.0002(12) 0.006(4)
C11 0.022(2) 0.032(3) 0.0194(19) 0.0023(19) 0.0023(16) 0.0041(19)
C12 0.034(2) 0.035(3) 0.031(2) 0.002(2) -0.0074(18) 0.007(2)
C13 0.039(3) 0.025(3) 0.026(3) 0.004(2) 0.003(2) 0.009(2)
C14 0.0244(19) 0.021(2) 0.0222(19) 0.0010(16) 0.0037(15) 0.0015(16)
C15 0.034(2) 0.026(3) 0.029(2) -0.0047(19) 0.0035(18) -0.001(2)
C16 0.031(3) 0.034(3) 0.022(2) -0.007(2) 0.006(2) -0.003(2)
C17 0.026(2) 0.036(2) 0.015(2) 0.0014(16) 0.0008(15) 0.0017(17)
C18 0.038(2) 0.040(2) 0.020(2) 0.0041(18) 0.0009(18) 0.007(2)
C19 0.040(3) 0.036(3) 0.019(2) 0.0068(19) 0.013(2) 0.006(3)
C20 0.034(2) 0.027(3) 0.029(2) 0.004(2) 0.0122(19) 0.005(2)

loop_
_geom_bond_atom_site_label_1
_geom_bond_atom_site_label_2
_geom_bond_distance
_geom_bond_site_symmetry_2
_geom_bond_publ_flag
Re1 C21 1.881(9) . ?
Re1 C23 1.911(4) . ?
Re1 C22 1.928(8) . ?
Re1 C5 2.290(5) . ?
Re1 C2 2.337(6) . ?
Re1 C3 2.346(5) . ?
Re1 C1 2.352(5) . ?
Re1 C4 2.374(4) . ?
C21 O1 1.167(10) . ?
C22 O2 1.147(11) . ?
C23 O3 1.148(5) . ?
C1 C2 1.401(8) . ?
C1 C8 1.409(8) . ?
C1 C5 1.431(8) . ?
C2 C11 1.414(8) . ?
C2 C3 1.420(7) . ?
C3 C4 1.388(6) . ?
C3 C14 1.416(7) . ?
C4 C17 1.419(5) . ?
C4 C5 1.434(6) . ?
C5 C20 1.494(8) . ?
C6 C20 1.545(8) . ?
C6 C7 1.572(10) . ?
C7 C8 1.539(10) . ?
C8 C9 1.374(8) . ?
C9 C10 1.456(13) . ?
C10 C11 1.358(11) . ?
C11 C12 1.533(7) . ?
C12 C13 1.568(10) . ?
C13 C14 1.514(8) . ?
C14 C15 1.375(6) . ?
C15 C16 1.446(8) . ?
C16 C17 1.372(8) . ?
C17 C18 1.522(7) . ?
C18 C19 1.546(9) . ?
C19 C20 1.574(7) . ?
